data_2225129
loop_
_publ_author_name
'Choi, Hong Dae'
'Seo, Pil Ja'
'Son, Byeng Wha'
'Lee, Uk'

_publ_section_title
;
 2-(4-Chlorophenyl)-5-fluoro-3-methylsulfinyl-1-benzofuran
;
_journal_coeditor_code VM2017
_journal_issue 2
_journal_name_full 'Acta Crystallographica Section E'
_journal_page_first o364
_journal_paper_doi 10.1107/S1600536810001157
_journal_volume 66
_journal_year 2010
_chemical_formula_iupac 'C15 H10 Cl F O2 S'
_chemical_formula_moiety 'C15 H10 Cl F O2 S'
_chemical_formula_sum 'C15 H10 Cl F O2 S'
_chemical_formula_weight 308.74
_chemical_name_systematic
;
2-(4-Chlorophenyl)-5-fluoro-3-methylsulfinyl-1-benzofuran
;
_space_group_IT_number 2
_symmetry_cell_setting triclinic
_symmetry_space_group_name_Hall '-P 1'
_symmetry_space_group_name_H-M 'P -1'
_atom_sites_solution_hydrogens difmap
_atom_sites_solution_primary direct
_atom_sites_solution_secondary difmap
_cell_angle_alpha 74.572(3)
_cell_angle_beta 70.893(3)
_cell_angle_gamma 67.109(3)
_cell_formula_units_Z 2
_cell_length_a 7.7088(5)
_cell_length_b 8.5241(5)
_cell_length_c 11.6369(7)
_cell_measurement_reflns_used 6597
_cell_measurement_temperature 100(2)
_cell_measurement_theta_max 27.57
_cell_measurement_theta_min 2.63
_cell_volume 657.13(7)
_computing_cell_refinement 'SAINT (Bruker, 2009)'
_computing_data_collection 'APEX2 (Bruker, 2009)'
_computing_data_reduction 'SAINT (Bruker, 2009)'
_computing_molecular_graphics 'ORTEP-3 (Farrugia, 1997) and DIAMOND (Brandenburg, 1998)'
_computing_publication_material 'SHELXL97 (Sheldrick, 2008)'
_computing_structure_refinement 'SHELXL97 (Sheldrick, 2008)'
_computing_structure_solution 'SHELXS97 (Sheldrick, 2008)'
_diffrn_ambient_temperature 100(2)
_diffrn_detector_area_resol_mean 10.0
_diffrn_measured_fraction_theta_full 0.996
_diffrn_measured_fraction_theta_max 0.996
_diffrn_measurement_device_type 'Bruker SMART APEXII CCD'
_diffrn_measurement_method '\f and \w scans'
_diffrn_radiation_monochromator HELIOS
_diffrn_radiation_source 'Rotating Anode'
_diffrn_radiation_type MoK\a
_diffrn_radiation_wavelength 0.71073
_diffrn_reflns_av_R_equivalents 0.0323
_diffrn_reflns_av_sigmaI/netI 0.0289
_diffrn_reflns_limit_h_max 10
_diffrn_reflns_limit_h_min -9
_diffrn_reflns_limit_k_max 11
_diffrn_reflns_limit_k_min -11
_diffrn_reflns_limit_l_max 15
_diffrn_reflns_limit_l_min -15
_diffrn_reflns_number 10607
_diffrn_reflns_theta_full 27.57
_diffrn_reflns_theta_max 27.57
_diffrn_reflns_theta_min 1.88
_exptl_absorpt_coefficient_mu 0.458
_exptl_absorpt_correction_T_max 0.9424
_exptl_absorpt_correction_T_min 0.8949
_exptl_absorpt_correction_type multi-scan
_exptl_absorpt_process_details '(SADABS; Bruker, 2009)'
_exptl_crystal_colour colourless
_exptl_crystal_density_diffrn 1.560
_exptl_crystal_density_method 'not measured'
_exptl_crystal_description block
_exptl_crystal_F_000 316
_exptl_crystal_size_max 0.25
_exptl_crystal_size_mid 0.22
_exptl_crystal_size_min 0.13
_refine_diff_density_max 0.422
_refine_diff_density_min -0.269
_refine_ls_extinction_method none
_refine_ls_goodness_of_fit_ref 1.025
_refine_ls_hydrogen_treatment constr
_refine_ls_matrix_type full
_refine_ls_number_parameters 182
_refine_ls_number_reflns 3020
_refine_ls_number_restraints 0
_refine_ls_restrained_S_all 1.025
_refine_ls_R_factor_all 0.0375
_refine_ls_R_factor_gt 0.0316
_refine_ls_shift/esd_max 0.000
_refine_ls_shift/su_max_lt 0.001
_refine_ls_shift/su_mean 0.000
_refine_ls_structure_factor_coef Fsqd
_refine_ls_weighting_details 'calc w=1/[\s^2^(Fo^2^)+(0.0428P)^2^+0.2892P] where P=(Fo^2^+2Fc^2^)/3'
_refine_ls_weighting_scheme calc
_refine_ls_wR_factor_gt 0.0832
_refine_ls_wR_factor_ref 0.0884
_reflns_number_gt 2629
_reflns_number_total 3020
_reflns_threshold_expression I>2\s(I)
_cod_data_source_file vm2017.cif
_cod_data_source_block I
_cod_database_code 2225129
_cod_database_fobs_code 2225129

loop_
_symmetry_equiv_pos_as_xyz
'x, y, z'
'-x, -y, -z'

loop_
_atom_site_type_symbol
_atom_site_label
_atom_site_fract_x
_atom_site_fract_y
_atom_site_fract_z
_atom_site_U_iso_or_equiv
_atom_site_adp_type
_atom_site_calc_flag
_atom_site_refinement_flags
_atom_site_occupancy
_atom_site_disorder_assembly
_atom_site_disorder_group
Cl Cl 0.33113(7) 0.22955(5) 1.02698(4) 0.03627(12) Uani d . 1 . .
S S 0.35910(5) 0.20350(5) 0.40485(3) 0.02555(11) Uani d . 1 . .
F F 0.16308(18) 0.76845(15) 0.01238(10) 0.0474(3) Uani d . 1 . .
O O1 0.17250(15) 0.67346(13) 0.48816(10) 0.0258(2) Uani d . 1 . .
O O2 0.25799(18) 0.18174(15) 0.32408(12) 0.0356(3) Uani d . 1 . .
C C1 0.2811(2) 0.42581(18) 0.41217(13) 0.0232(3) Uani d . 1 . .
C C2 0.2278(2) 0.56740(19) 0.31515(14) 0.0243(3) Uani d . 1 . .
C C3 0.2310(2) 0.5825(2) 0.19235(14) 0.0299(3) Uani d . 1 . .
H H3 0.2760 0.4867 0.1534 0.036 Uiso calc R 1 . .
C C4 0.1632(3) 0.7478(2) 0.13242(15) 0.0325(4) Uani d . 1 . .
C C5 0.0958(3) 0.8951(2) 0.18489(16) 0.0339(4) Uani d . 1 . .
H H5 0.0520 1.0032 0.1387 0.041 Uiso calc R 1 . .
C C6 0.0940(2) 0.8808(2) 0.30654(15) 0.0302(3) Uani d . 1 . .
H H6 0.0506 0.9771 0.3446 0.036 Uiso calc R 1 . .
C C7 0.1604(2) 0.7151(2) 0.36803(13) 0.0248(3) Uani d . 1 . .
C C8 0.2452(2) 0.49619(18) 0.51340(13) 0.0231(3) Uani d . 1 . .
C C9 0.2682(2) 0.42787(18) 0.63814(13) 0.0225(3) Uani d . 1 . .
C C10 0.1603(2) 0.52936(19) 0.73078(14) 0.0251(3) Uani d . 1 . .
H H10 0.0727 0.6383 0.7124 0.030 Uiso calc R 1 . .
C C12 0.3088(2) 0.3053(2) 0.87660(13) 0.0258(3) Uani d . 1 . .
C C11 0.1826(2) 0.4693(2) 0.84935(14) 0.0277(3) Uani d . 1 . .
H H11 0.1134 0.5386 0.9102 0.033 Uiso calc R 1 . .
C C13 0.4161(2) 0.2011(2) 0.78744(14) 0.0277(3) Uani d . 1 . .
H H13 0.4990 0.0903 0.8073 0.033 Uiso calc R 1 . .
C C14 0.3979(2) 0.2645(2) 0.66813(14) 0.0269(3) Uani d . 1 . .
H H14 0.4734 0.1971 0.6067 0.032 Uiso calc R 1 . .
C C15 0.6025(2) 0.1816(2) 0.31476(18) 0.0396(4) Uani d . 1 . .
H H15A 0.6681 0.0656 0.2979 0.059 Uiso calc R 1 . .
H H15B 0.6705 0.2072 0.3594 0.059 Uiso calc R 1 . .
H H15C 0.5994 0.2603 0.2385 0.059 Uiso calc R 1 . .

loop_
_atom_site_aniso_label
_atom_site_aniso_U_11
_atom_site_aniso_U_22
_atom_site_aniso_U_33
_atom_site_aniso_U_12
_atom_site_aniso_U_13
_atom_site_aniso_U_23
Cl 0.0509(3) 0.0319(2) 0.0236(2) -0.00862(18) -0.01631(17) 0.00016(15)
S 0.0298(2) 0.01997(19) 0.0270(2) -0.00747(15) -0.00886(15) -0.00284(14)
F 0.0699(8) 0.0475(7) 0.0278(5) -0.0194(6) -0.0255(5) 0.0055(4)
O1 0.0325(6) 0.0201(5) 0.0237(5) -0.0059(4) -0.0107(4) -0.0013(4)
O2 0.0393(6) 0.0307(6) 0.0433(7) -0.0091(5) -0.0178(5) -0.0107(5)
C1 0.0264(7) 0.0195(7) 0.0237(7) -0.0073(6) -0.0084(5) -0.0009(5)
C2 0.0262(7) 0.0227(7) 0.0254(7) -0.0095(6) -0.0095(6) 0.0003(6)
C3 0.0373(8) 0.0306(8) 0.0252(7) -0.0135(7) -0.0111(6) -0.0025(6)
C4 0.0391(9) 0.0381(9) 0.0227(7) -0.0154(7) -0.0151(6) 0.0046(6)
C5 0.0374(9) 0.0282(8) 0.0347(9) -0.0110(7) -0.0181(7) 0.0087(6)
C6 0.0335(8) 0.0219(7) 0.0340(8) -0.0065(6) -0.0135(6) -0.0006(6)
C7 0.0267(7) 0.0255(7) 0.0234(7) -0.0093(6) -0.0100(6) -0.0003(6)
C8 0.0230(7) 0.0195(7) 0.0256(7) -0.0058(5) -0.0080(5) -0.0013(5)
C9 0.0245(7) 0.0223(7) 0.0224(7) -0.0092(6) -0.0081(5) -0.0013(5)
C10 0.0261(7) 0.0216(7) 0.0258(7) -0.0060(6) -0.0079(6) -0.0019(5)
C12 0.0301(7) 0.0279(8) 0.0211(7) -0.0114(6) -0.0099(6) 0.0005(6)
C11 0.0304(8) 0.0274(8) 0.0240(7) -0.0091(6) -0.0046(6) -0.0055(6)
C13 0.0307(8) 0.0229(7) 0.0276(8) -0.0043(6) -0.0130(6) -0.0010(6)
C14 0.0295(8) 0.0248(7) 0.0253(7) -0.0049(6) -0.0090(6) -0.0058(6)
C15 0.0306(8) 0.0324(9) 0.0527(11) -0.0088(7) -0.0035(8) -0.0131(8)

loop_
_atom_type_symbol
_atom_type_description
_atom_type_scat_dispersion_real
_atom_type_scat_dispersion_imag
_atom_type_scat_source
C C 0.0033 0.0016 'International Tables Vol C Tables 4.2.6.8 and 6.1.1.4'
H H 0.0000 0.0000 'International Tables Vol C Tables 4.2.6.8 and 6.1.1.4'
O O 0.0106 0.0060 'International Tables Vol C Tables 4.2.6.8 and 6.1.1.4'
F F 0.0171 0.0103 'International Tables Vol C Tables 4.2.6.8 and 6.1.1.4'
S S 0.1246 0.1234 'International Tables Vol C Tables 4.2.6.8 and 6.1.1.4'
Cl Cl 0.1484 0.1585 'International Tables Vol C Tables 4.2.6.8 and 6.1.1.4'

loop_
_geom_angle_atom_site_label_1
_geom_angle_atom_site_label_2
_geom_angle_atom_site_label_3
_geom_angle_site_symmetry_1
_geom_angle_site_symmetry_3
_geom_angle
_geom_angle_publ_flag
C12 Cl O2 . 1_556 163.42(6) ?
O2 S C1 . . 107.93(7) ?
O2 S C15 . . 105.99(8) ?
C1 S C15 . . 97.60(8) ?
C7 O1 C8 . . 106.67(11) ?
C8 C1 C2 . . 106.99(13) ?
C8 C1 S . . 126.32(11) ?
C2 C1 S . . 126.50(11) ?
C7 C2 C3 . . 119.55(14) ?
C7 C2 C1 . . 105.05(13) ?
C3 C2 C1 . . 135.40(14) ?
C4 C3 C2 . . 115.73(15) ?
C4 C3 H3 . . 122.1 ?
C2 C3 H3 . . 122.1 ?
F C4 C3 . . 117.68(15) ?
F C4 C5 . . 117.49(15) ?
C3 C4 C5 . . 124.84(15) ?
C4 C5 C6 . . 119.63(15) ?
C4 C5 H5 . . 120.2 ?
C6 C5 H5 . . 120.2 ?
C7 C6 C5 . . 116.06(15) ?
C7 C6 H6 . . 122.0 ?
C5 C6 H6 . . 122.0 ?
O1 C7 C6 . . 125.09(14) ?
O1 C7 C2 . . 110.71(13) ?
C6 C7 C2 . . 124.19(14) ?
C1 C8 O1 . . 110.57(13) ?
C1 C8 C9 . . 134.98(14) ?
O1 C8 C9 . . 114.44(12) ?
C14 C9 C10 . . 118.63(13) ?
C14 C9 C8 . . 122.01(13) ?
C10 C9 C8 . . 119.35(13) ?
C11 C10 C9 . . 120.57(14) ?
C11 C10 H10 . . 119.7 ?
C9 C10 H10 . . 119.7 ?
C13 C12 C11 . . 121.54(14) ?
C13 C12 Cl . . 119.65(12) ?
C11 C12 Cl . . 118.80(12) ?
C10 C11 C12 . . 119.31(14) ?
C10 C11 H11 . . 120.3 ?
C12 C11 H11 . . 120.3 ?
C12 C13 C14 . . 118.74(14) ?
C12 C13 H13 . . 120.6 ?
C14 C13 H13 . . 120.6 ?
C13 C14 C9 . . 121.16(14) ?
C13 C14 H14 . . 119.4 ?
C9 C14 H14 . . 119.4 ?
S C15 H15A . . 109.5 ?
S C15 H15B . . 109.5 ?
H15A C15 H15B . . 109.5 ?
S C15 H15C . . 109.5 ?
H15A C15 H15C . . 109.5 ?
H15B C15 H15C . . 109.5 ?

loop_
_geom_bond_atom_site_label_1
_geom_bond_atom_site_label_2
_geom_bond_site_symmetry_2
_geom_bond_distance
_geom_bond_publ_flag
Cl O2 1_556 3.2540(10) ?
Cl C12 . 1.737(2) ?
S O2 . 1.4870(10) ?
S C1 . 1.768(2) ?
S C15 . 1.788(2) ?
F C4 . 1.361(2) ?
O1 C7 . 1.373(2) ?
O1 C8 . 1.377(2) ?
C1 C8 . 1.363(2) ?
C1 C2 . 1.447(2) ?
C2 C7 . 1.388(2) ?
C2 C3 . 1.393(2) ?
C3 C4 . 1.374(2) ?
C3 H3 . 0.9300 ?
C4 C5 . 1.382(3) ?
C5 C6 . 1.384(2) ?
C5 H5 . 0.9300 ?
C6 C7 . 1.382(2) ?
C6 H6 . 0.9300 ?
C8 C9 . 1.455(2) ?
C9 C14 . 1.396(2) ?
C9 C10 . 1.397(2) ?
C10 C11 . 1.381(2) ?
C10 H10 . 0.9300 ?
C12 C13 . 1.381(2) ?
C12 C11 . 1.382(2) ?
C11 H11 . 0.9300 ?
C13 C14 . 1.381(2) ?
C13 H13 . 0.9300 ?
C14 H14 . 0.9300 ?
C15 H15A . 0.9600 ?
C15 H15B . 0.9600 ?
C15 H15C . 0.9600 ?

loop_
_geom_hbond_atom_site_label_D
_geom_hbond_atom_site_label_H
_geom_hbond_atom_site_label_A
_geom_hbond_site_symmetry_A
_geom_hbond_distance_DH
_geom_hbond_distance_HA
_geom_hbond_distance_DA
_geom_hbond_angle_DHA
_geom_hbond_publ_flag
C10 H10 O2 2_566 0.93 2.52 3.347(2) 148.2 y

loop_
_geom_torsion_atom_site_label_1
_geom_torsion_atom_site_label_2
_geom_torsion_atom_site_label_3
_geom_torsion_atom_site_label_4
_geom_torsion_site_symmetry_1
_geom_torsion_site_symmetry_2
_geom_torsion_site_symmetry_3
_geom_torsion_site_symmetry_4
_geom_torsion
_geom_torsion_publ_flag
O2 S C1 C8 . . . . 141.66(14) ?
C15 S C1 C8 . . . . -108.75(15) ?
O2 S C1 C2 . . . . -32.73(15) ?
C15 S C1 C2 . . . . 76.86(15) ?
C8 C1 C2 C7 . . . . -0.66(16) ?
S C1 C2 C7 . . . . 174.61(11) ?
C8 C1 C2 C3 . . . . 179.28(17) ?
S C1 C2 C3 . . . . -5.5(3) ?
C7 C2 C3 C4 . . . . -0.5(2) ?
C1 C2 C3 C4 . . . . 179.56(16) ?
C2 C3 C4 F . . . . -179.79(14) ?
C2 C3 C4 C5 . . . . 0.5(3) ?
F C4 C5 C6 . . . . -179.70(15) ?
C3 C4 C5 C6 . . . . 0.0(3) ?
C4 C5 C6 C7 . . . . -0.5(2) ?
C8 O1 C7 C6 . . . . 179.96(14) ?
C8 O1 C7 C2 . . . . -1.21(16) ?
C5 C6 C7 O1 . . . . 179.14(14) ?
C5 C6 C7 C2 . . . . 0.5(2) ?
C3 C2 C7 O1 . . . . -178.79(13) ?
C1 C2 C7 O1 . . . . 1.16(16) ?
C3 C2 C7 C6 . . . . 0.0(2) ?
C1 C2 C7 C6 . . . . 180.00(14) ?
C2 C1 C8 O1 . . . . -0.06(17) ?
S C1 C8 O1 . . . . -175.34(10) ?
C2 C1 C8 C9 . . . . -179.09(16) ?
S C1 C8 C9 . . . . 5.6(3) ?
C7 O1 C8 C1 . . . . 0.77(16) ?
C7 O1 C8 C9 . . . . -179.99(12) ?
C1 C8 C9 C14 . . . . 22.0(3) ?
O1 C8 C9 C14 . . . . -156.97(14) ?
C1 C8 C9 C10 . . . . -159.18(17) ?
O1 C8 C9 C10 . . . . 21.82(19) ?
C14 C9 C10 C11 . . . . 0.3(2) ?
C8 C9 C10 C11 . . . . -178.49(13) ?
C9 C10 C11 C12 . . . . -1.9(2) ?
C13 C12 C11 C10 . . . . 1.3(2) ?
Cl C12 C11 C10 . . . . -178.53(12) ?
C11 C12 C13 C14 . . . . 0.9(2) ?
Cl C12 C13 C14 . . . . -179.24(12) ?
C12 C13 C14 C9 . . . . -2.6(2) ?
C10 C9 C14 C13 . . . . 1.9(2) ?
C8 C9 C14 C13 . . . . -179.25(14) ?
